data_7205540
loop_
_publ_author_name
'Marziale, Alexander N.'
'Jantke, Dominik'
'Faul, Stefan H.'
'Reiner, Thomas'
'Herdtweck, Eberhardt'
'Eppinger, J\"org'

_publ_section_title
;
 An efficient protocol for the palladium-catalysed Suzuki--Miyaura
 cross-coupling
;
_journal_issue 1
_journal_name_full 'Green Chemistry'
_journal_page_first 169
_journal_paper_doi 10.1039/c0gc00522c
_journal_volume 13
_journal_year 2011
_chemical_formula_moiety 'C48 H42 Cl2 O4 P4 Pd2, 2(C H2 Cl2)'
_chemical_formula_sum 'C50 H46 Cl6 O4 P4 Pd2'
_chemical_formula_weight 1260.25
_chemical_name_systematic ?
_space_group_IT_number 14
_symmetry_cell_setting monoclinic
_symmetry_Int_Tables_number 14
_symmetry_space_group_name_Hall '-P 2ybc'
_symmetry_space_group_name_H-M 'P 1 21/c 1'
_atom_sites_solution_hydrogens geom
_atom_sites_solution_primary direct
_atom_sites_solution_secondary difmap
_cell_angle_alpha 90
_cell_angle_beta 100.4792(11)
_cell_angle_gamma 90
_cell_formula_units_Z 2
_cell_length_a 8.5469(1)
_cell_length_b 15.1743(2)
_cell_length_c 20.6543(2)
_cell_measurement_reflns_used 43743
_cell_measurement_temperature 153(1)
_cell_measurement_theta_max 32.68
_cell_measurement_theta_min 2.77
_cell_volume 2634.04(5)
_computing_cell_refinement 'CrysAlis (Oxford, 2005)'
_computing_data_collection 'CrysAlis (Oxford, 2005)'
_computing_data_reduction 'CrysAlis (Oxford, 2005)'
_computing_molecular_graphics 'PLATON (Spek, 2010)'
_computing_publication_material 'PLATON (Spek, 2010)'
_computing_structure_refinement 'SHELXL-97 (Sheldrick, 1998)'
_computing_structure_solution 'SIR92 (Altomare, 1994)'
_diffrn_ambient_temperature 153(1)
_diffrn_detector 'CCD plate'
_diffrn_detector_area_resol_mean 16.0
_diffrn_measured_fraction_theta_full 0.999
_diffrn_measured_fraction_theta_max 0.999
_diffrn_measurement_device '\k-geometry diffractometer'
_diffrn_measurement_device_type 'Xcalibur \k-CCD diffractometer'
_diffrn_measurement_method 'phi- and omega-rotation'
_diffrn_radiation_monochromator graphite
_diffrn_radiation_source 'sealed tube, Enhance (Mo) X-ray Source'
_diffrn_radiation_type 'Mo K\a'
_diffrn_radiation_wavelength 0.71073
_diffrn_reflns_av_R_equivalents 0.0193
_diffrn_reflns_av_sigmaI/netI 0.0086
_diffrn_reflns_limit_h_max 10
_diffrn_reflns_limit_h_min -10
_diffrn_reflns_limit_k_max 18
_diffrn_reflns_limit_k_min -18
_diffrn_reflns_limit_l_max 24
_diffrn_reflns_limit_l_min -24
_diffrn_reflns_number 48086
_diffrn_reflns_theta_full 25.35
_diffrn_reflns_theta_max 25.35
_diffrn_reflns_theta_min 2.77
_diffrn_standards_decay_% 0
_exptl_absorpt_coefficient_mu 1.151
_exptl_absorpt_correction_T_max 1.0000
_exptl_absorpt_correction_T_min 0.5928
_exptl_absorpt_correction_type multi-scan
_exptl_absorpt_process_details
;
CrysAlis RED, Oxford Diffraction Ltd.,
Version 1.171.29.9 (release 23-03-2006 CrysAlis171 .NET)
(compiled Mar 23 2006,23:39:28)
Empirical absorption correction using spherical harmonics,
implemented in SCALE3 ABSPACK scaling algorithm.
;
_exptl_crystal_colour yellow
_exptl_crystal_density_diffrn 1.589
_exptl_crystal_density_meas ?
_exptl_crystal_density_method none
_exptl_crystal_description plate
_exptl_crystal_F_000 1264
_exptl_crystal_size_max 0.56
_exptl_crystal_size_mid 0.46
_exptl_crystal_size_min 0.13
_refine_diff_density_max 0.799
_refine_diff_density_min -0.905
_refine_diff_density_rms 0.087
_refine_ls_extinction_coef 0.0023(2)
_refine_ls_extinction_expression Fc^*^=kFc[1+0.001xFc^2^\l^3^/sin(2\q)]^-1/4^
_refine_ls_extinction_method SHELXL
_refine_ls_goodness_of_fit_ref 1.084
_refine_ls_hydrogen_treatment mixed
_refine_ls_matrix_type full
_refine_ls_number_parameters 322
_refine_ls_number_reflns 4816
_refine_ls_number_restraints 0
_refine_ls_restrained_S_all 1.084
_refine_ls_R_factor_all 0.0393
_refine_ls_R_factor_gt 0.0320
_refine_ls_shift/su_max 0.001
_refine_ls_shift/su_mean 0.000
_refine_ls_structure_factor_coef Fsqd
_refine_ls_weighting_details 'calc w=1/[\s^2^(Fo^2^)+(0.0209P)^2^+8.5912P] where P=(Fo^2^+2Fc^2^)/3'
_refine_ls_weighting_scheme calc
_refine_ls_wR_factor_gt 0.0707
_refine_ls_wR_factor_ref 0.0773
_reflns_number_gt 4263
_reflns_number_total 4816
_reflns_threshold_expression I>2\s(I)
_cod_data_source_file C0GC00522C.TXT
_cod_data_source_block Compound_?
_cod_depositor_comments
;
The following automatic conversions were performed:
'_symmetry_cell_setting' value 'Monoclinic' changed to 'monoclinic'
according to '/home/saulius/struct/CIF-dictionaries/cif_core.dic'
dictionary named 'cif_core.dic' version 2.4.1 from 2010-06-29.

Automatic conversion script
Id: cif_fix_enum 1555 2011-01-17 13:19:09Z saulius 

The following automatic conversions were performed:

'_exptl_crystal_density_meas' value 'none' was changed to '?' - the
value is perceived as not measured.

Automatic conversion script
Id: cif_fix_values 3008 2015-01-20 13:52:24Z robertas 
;
_cod_original_sg_symbol_H-M 'P 21/c'
_cod_database_code 7205540

loop_
_symmetry_equiv_pos_site_id
_symmetry_equiv_pos_as_xyz
1 x,y,z
2 -x,1/2+y,1/2-z
3 -x,-y,-z
4 x,1/2-y,1/2+z

loop_
_atom_site_aniso_label
_atom_site_aniso_U_11
_atom_site_aniso_U_22
_atom_site_aniso_U_33
_atom_site_aniso_U_23
_atom_site_aniso_U_13
_atom_site_aniso_U_12
Pd 0.0262(1) 0.0168(1) 0.0160(1) -0.0030(1) 0.0034(1) 0.0015(1)
Cl1 0.0683(6) 0.0277(4) 0.0167(4) -0.0058(3) -0.0026(4) 0.0214(4)
P1 0.0204(4) 0.0224(4) 0.0183(4) -0.0004(3) 0.0045(3) 0.0031(3)
P2 0.0234(4) 0.0166(4) 0.0164(4) -0.0020(3) 0.0042(3) -0.0004(3)
O1 0.0312(12) 0.0281(12) 0.0200(11) -0.0016(9) 0.0055(9) 0.0100(10)
O2 0.0262(11) 0.0244(11) 0.0185(10) -0.0047(9) 0.0055(8) 0.0037(9)
C11 0.0252(15) 0.0225(16) 0.0220(15) 0.0036(12) 0.0063(12) 0.0059(12)
C12 0.0358(18) 0.0264(17) 0.0255(17) 0.0000(13) 0.0078(14) 0.0016(14)
C13 0.044(2) 0.037(2) 0.0234(17) 0.0038(15) 0.0086(15) 0.0003(16)
C14 0.047(2) 0.0296(19) 0.036(2) 0.0089(15) 0.0165(17) 0.0022(16)
C15 0.044(2) 0.0242(18) 0.043(2) -0.0016(15) 0.0140(17) -0.0033(15)
C16 0.0380(19) 0.0293(18) 0.0255(17) -0.0013(14) 0.0066(14) -0.0007(15)
C18 0.041(2) 0.067(3) 0.075(3) -0.033(3) -0.016(2) 0.024(2)
C21 0.0203(15) 0.048(2) 0.0202(15) 0.0001(15) 0.0050(12) 0.0026(15)
C22 0.031(2) 0.119(5) 0.072(3) -0.034(3) -0.015(2) 0.034(3)
C23 0.024(2) 0.127(5) 0.044(3) 0.011(3) -0.0018(18) -0.012(3)
C24 0.048(3) 0.088(4) 0.110(5) 0.028(4) -0.031(3) -0.036(3)
C25 0.034(2) 0.057(3) 0.090(4) 0.022(3) -0.018(2) -0.015(2)
C31 0.0237(15) 0.0244(16) 0.0246(16) -0.0009(13) 0.0037(12) 0.0033(13)
C32 0.036(2) 0.061(3) 0.0269(18) -0.0077(18) 0.0101(15) -0.0100(18)
C33 0.033(2) 0.094(4) 0.046(2) -0.008(2) 0.0195(18) -0.016(2)
C34 0.0247(19) 0.090(4) 0.047(2) -0.006(2) 0.0039(17) -0.008(2)
C35 0.031(2) 0.091(4) 0.033(2) -0.006(2) -0.0038(16) -0.008(2)
C36 0.0295(18) 0.066(3) 0.0268(18) -0.0023(18) 0.0054(15) -0.0027(18)
C41 0.054(2) 0.0215(16) 0.0186(15) -0.0039(13) 0.0133(15) -0.0080(15)
C42 0.070(3) 0.038(2) 0.045(2) -0.0047(18) 0.027(2) -0.020(2)
C43 0.114(5) 0.054(3) 0.076(4) -0.004(3) 0.052(3) -0.039(3)
C44 0.179(7) 0.028(2) 0.065(3) 0.009(2) 0.051(4) -0.018(3)
C45 0.154(6) 0.027(2) 0.040(3) 0.0067(19) 0.034(3) 0.016(3)
C46 0.087(3) 0.0237(18) 0.0253(18) 0.0026(15) 0.0146(19) 0.0114(19)
Cl2 0.121(4) 0.250(13) 0.272(8) -0.063(7) -0.032(5) -0.058(6)
Cl3 0.175(8) 0.307(12) 0.477(17) 0.285(13) 0.037(8) 0.092(8)
C51 0.147(10) 0.202(13) 0.309(18) 0.143(13) -0.063(10) -0.080(9)
Cl2A 0.059(2) 0.085(4) 0.132(5) 0.034(3) 0.002(2) 0.004(2)
Cl3A 0.127(5) 0.096(4) 0.161(6) 0.069(4) -0.031(4) 0.011(3)
C51A 0.147(10) 0.202(13) 0.309(18) 0.143(13) -0.063(10) -0.080(9)

loop_
_atom_site_label
_atom_site_type_symbol
_atom_site_thermal_displace_type
_atom_site_fract_x
_atom_site_fract_y
_atom_site_fract_z
_atom_site_occupancy
_atom_site_U_iso_or_equiv
_atom_site_calc_flag
_atom_site_refinement_flags
Pd Pd Uani 0.56403(3) 0.40904(1) 0.45637(1) 1.000 0.0197(1) . .
Cl1 Cl Uani 0.39524(12) 0.53740(6) 0.43172(4) 1.000 0.0389(3) . .
P1 P Uani 0.71453(9) 0.28876(5) 0.48387(4) 1.000 0.0202(2) . .
P2 P Uani 0.51138(9) 0.36975(5) 0.34983(4) 1.000 0.0187(2) . .
O1 O Uani 0.7360(3) 0.22461(15) 0.42773(10) 1.000 0.0263(7) . .
O2 O Uani 0.6098(2) 0.29444(14) 0.32720(10) 1.000 0.0229(6) . .
C11 C Uani 0.6324(4) 0.2216(2) 0.54183(15) 1.000 0.0230(9) . .
C12 C Uani 0.6575(4) 0.2411(2) 0.60892(16) 1.000 0.0290(10) . .
C13 C Uani 0.5989(4) 0.1860(2) 0.65187(17) 1.000 0.0345(11) . .
C14 C Uani 0.5147(5) 0.1110(2) 0.62878(18) 1.000 0.0364(11) . .
C15 C Uani 0.4881(5) 0.0918(2) 0.56267(19) 1.000 0.0363(11) . .
C16 C Uani 0.5460(4) 0.1470(2) 0.51886(17) 1.000 0.0308(10) . .
C18 C Uani 1.0172(5) 0.2464(4) 0.5431(3) 1.000 0.0643(16) . .
C21 C Uani 0.9144(4) 0.3155(3) 0.52609(16) 1.000 0.0293(10) . .
C22 C Uani 1.1751(5) 0.2618(5) 0.5724(3) 1.000 0.077(2) . .
C23 C Uani 1.2288(5) 0.3445(4) 0.5856(2) 1.000 0.066(2) . .
C24 C Uani 1.1278(6) 0.4125(4) 0.5684(3) 1.000 0.088(2) . .
C25 C Uani 0.9705(5) 0.3986(3) 0.5383(3) 1.000 0.0640(18) . .
C31 C Uani 0.3032(4) 0.3403(2) 0.32729(15) 1.000 0.0243(9) . .
C32 C Uani 0.2082(4) 0.3286(3) 0.37410(18) 1.000 0.0408(13) . .
C33 C Uani 0.0534(5) 0.2998(4) 0.3557(2) 1.000 0.0561(16) . .
C34 C Uani -0.0079(5) 0.2821(4) 0.2910(2) 1.000 0.0542(16) . .
C35 C Uani 0.0852(5) 0.2923(4) 0.2443(2) 1.000 0.0529(16) . .
C36 C Uani 0.2407(4) 0.3215(3) 0.26214(18) 1.000 0.0407(13) . .
C41 C Uani 0.5423(5) 0.4633(2) 0.29945(15) 1.000 0.0305(10) . .
C42 C Uani 0.6924(6) 0.4751(3) 0.2850(2) 1.000 0.0489(14) . .
C43 C Uani 0.7218(8) 0.5471(4) 0.2463(3) 1.000 0.077(2) . .
C44 C Uani 0.6003(10) 0.6043(3) 0.2231(3) 1.000 0.087(3) . .
C45 C Uani 0.4526(9) 0.5935(3) 0.2374(2) 1.000 0.072(2) . .
C46 C Uani 0.4214(6) 0.5225(2) 0.27579(18) 1.000 0.0448(13) . .
Cl2 Cl Uani -0.1533(8) 0.5170(10) 0.0634(4) 0.568(11) 0.223(5) . .
Cl3 Cl Uani 0.1227(14) 0.5023(9) 0.1294(7) 0.568(11) 0.323(7) . .
C51 C Uani 0.0225(14) 0.5627(9) 0.0940(8) 0.568(11) 0.232(8) . .
Cl2A Cl Uani -0.1627(5) 0.5858(4) 0.0730(3) 0.432(11) 0.094(2) . .
Cl3A Cl Uani 0.0778(11) 0.4690(5) 0.1430(4) 0.432(11) 0.135(3) . .
C51A C Uani 0.0225(14) 0.5627(9) 0.0940(8) 0.432(11) 0.232(8) . .
H1 H Uiso 0.670(4) 0.244(2) 0.3776(16) 1.000 0.020(8) . .
H121 H Uiso 0.71520 0.29250 0.62510 1.000 0.0350 calc R
H131 H Uiso 0.61630 0.19950 0.69750 1.000 0.0420 calc R
H141 H Uiso 0.47530 0.07290 0.65860 1.000 0.0440 calc R
H151 H Uiso 0.42970 0.04050 0.54690 1.000 0.0440 calc R
H161 H Uiso 0.52640 0.13370 0.47320 1.000 0.0370 calc R
H211 H Uiso 0.98060 0.18760 0.53480 1.000 0.0770 calc R
H221 H Uiso 1.24560 0.21350 0.58330 1.000 0.0920 calc R
H231 H Uiso 1.33560 0.35490 0.60660 1.000 0.0790 calc R
H241 H Uiso 1.16500 0.47100 0.57720 1.000 0.1050 calc R
H251 H Uiso 0.90210 0.44760 0.52620 1.000 0.0770 calc R
H321 H Uiso 0.24960 0.34050 0.41910 1.000 0.0490 calc R
H331 H Uiso -0.01130 0.29210 0.38810 1.000 0.0680 calc R
H341 H Uiso -0.11490 0.26290 0.27860 1.000 0.0650 calc R
H351 H Uiso 0.04330 0.27920 0.19950 1.000 0.0640 calc R
H361 H Uiso 0.30480 0.32880 0.22950 1.000 0.0490 calc R
H421 H Uiso 0.77530 0.43470 0.30120 1.000 0.0590 calc R
H431 H Uiso 0.82480 0.55610 0.23630 1.000 0.0920 calc R
H441 H Uiso 0.61990 0.65270 0.19650 1.000 0.1040 calc R
H451 H Uiso 0.37060 0.63440 0.22110 1.000 0.0860 calc R
H461 H Uiso 0.31810 0.51470 0.28580 1.000 0.0540 calc R
H511 H Uiso 0.07140 0.58580 0.05750 0.568(11) 0.2790 calc .
H512 H Uiso 0.00650 0.61280 0.12290 0.568(11) 0.2790 calc .
H513 H Uiso 0.07570 0.61430 0.11780 0.432(11) 0.2790 calc .
H514 H Uiso 0.06670 0.55600 0.05320 0.432(11) 0.2790 calc .

loop_
_atom_type_symbol
_atom_type_description
_atom_type_scat_dispersion_real
_atom_type_scat_dispersion_imag
_atom_type_scat_source
Pd Pd -0.9988 1.0072 'International Tables Vol C Tables 4.2.6.8 and 6.1.1.4'
P P 0.1023 0.0942 'International Tables Vol C Tables 4.2.6.8 and 6.1.1.4'
O O 0.0106 0.0060 'International Tables Vol C Tables 4.2.6.8 and 6.1.1.4'
Cl Cl 0.1484 0.1585 'International Tables Vol C Tables 4.2.6.8 and 6.1.1.4'
H H 0.0000 0.0000 'International Tables Vol C Tables 4.2.6.8 and 6.1.1.4'
C C 0.0033 0.0016 'International Tables Vol C Tables 4.2.6.8 and 6.1.1.4'

loop_
_geom_angle_atom_site_label_1
_geom_angle_atom_site_label_2
_geom_angle_atom_site_label_3
_geom_angle
_geom_angle_site_symmetry_1
_geom_angle_site_symmetry_2
_geom_angle_site_symmetry_3
_geom_angle_publ_flag
Cl1 Pd P1 176.98(3) . . . yes
Cl1 Pd P2 90.11(3) . . . yes
Cl1 Pd Cl1 84.68(3) . . 3_666 yes
P1 Pd P2 92.04(3) . . . yes
Cl1 Pd P1 93.17(3) 3_666 . . yes
Cl1 Pd P2 174.79(3) 3_666 . . yes
Pd Cl1 Pd 95.32(3) . . 3_666 yes
Pd P1 O1 117.48(9) . . . yes
Pd P1 C11 110.61(11) . . . yes
Pd P1 C21 112.66(15) . . . yes
O1 P1 C11 104.73(14) . . . yes
O1 P1 C21 105.69(16) . . . yes
C11 P1 C21 104.62(16) . . . yes
Pd P2 O2 118.10(9) . . . yes
Pd P2 C31 109.26(10) . . . yes
Pd P2 C41 109.36(10) . . . yes
O2 P2 C31 107.70(13) . . . yes
O2 P2 C41 105.23(15) . . . yes
C31 P2 C41 106.58(17) . . . yes
P1 O1 H1 114.6(16) . . . no
P2 O2 H1 110.3(14) . . . no
P1 C11 C12 122.0(2) . . . yes
C12 C11 C16 119.3(3) . . . no
P1 C11 C16 118.7(2) . . . yes
C11 C12 C13 120.2(3) . . . no
C12 C13 C14 120.3(3) . . . no
C13 C14 C15 119.9(3) . . . no
C14 C15 C16 120.4(3) . . . no
C11 C16 C15 120.0(3) . . . no
C21 C18 C22 120.5(6) . . . no
P1 C21 C18 117.0(4) . . . yes
C18 C21 C25 118.3(4) . . . no
P1 C21 C25 124.5(3) . . . yes
C18 C22 C23 120.7(6) . . . no
C22 C23 C24 118.7(5) . . . no
C23 C24 C25 121.4(5) . . . no
C21 C25 C24 120.3(4) . . . no
P2 C31 C32 121.8(2) . . . yes
C32 C31 C36 118.8(3) . . . no
P2 C31 C36 119.2(3) . . . yes
C31 C32 C33 120.3(3) . . . no
C32 C33 C34 120.5(4) . . . no
C33 C34 C35 119.9(4) . . . no
C34 C35 C36 120.1(4) . . . no
C31 C36 C35 120.4(3) . . . no
P2 C41 C42 117.7(3) . . . yes
C42 C41 C46 120.1(3) . . . no
P2 C41 C46 122.2(3) . . . yes
C41 C42 C43 119.6(5) . . . no
C42 C43 C44 119.3(6) . . . no
C43 C44 C45 121.5(5) . . . no
C44 C45 C46 120.0(5) . . . no
C41 C46 C45 119.6(5) . . . no
C11 C12 H121 120.00 . . . no
C13 C12 H121 120.00 . . . no
C12 C13 H131 120.00 . . . no
C14 C13 H131 120.00 . . . no
C13 C14 H141 120.00 . . . no
C15 C14 H141 120.00 . . . no
C14 C15 H151 120.00 . . . no
C16 C15 H151 120.00 . . . no
C11 C16 H161 120.00 . . . no
C15 C16 H161 120.00 . . . no
C21 C18 H211 120.00 . . . no
C22 C18 H211 120.00 . . . no
C18 C22 H221 120.00 . . . no
C23 C22 H221 120.00 . . . no
C22 C23 H231 121.00 . . . no
C24 C23 H231 121.00 . . . no
C23 C24 H241 119.00 . . . no
C25 C24 H241 119.00 . . . no
C21 C25 H251 120.00 . . . no
C24 C25 H251 120.00 . . . no
C31 C32 H321 120.00 . . . no
C33 C32 H321 120.00 . . . no
C32 C33 H331 120.00 . . . no
C34 C33 H331 120.00 . . . no
C33 C34 H341 120.00 . . . no
C35 C34 H341 120.00 . . . no
C34 C35 H351 120.00 . . . no
C36 C35 H351 120.00 . . . no
C31 C36 H361 120.00 . . . no
C35 C36 H361 120.00 . . . no
C41 C42 H421 120.00 . . . no
C43 C42 H421 120.00 . . . no
C42 C43 H431 120.00 . . . no
C44 C43 H431 120.00 . . . no
C43 C44 H441 119.00 . . . no
C45 C44 H441 119.00 . . . no
C44 C45 H451 120.00 . . . no
C46 C45 H451 120.00 . . . no
C41 C46 H461 120.00 . . . no
C45 C46 H461 120.00 . . . no
Cl2 C51 Cl3 110.8(11) . . . yes
Cl2 C51 H511 110.00 . . . no
Cl2 C51 H512 109.00 . . . no
Cl3 C51 H511 109.00 . . . no
Cl3 C51 H512 109.00 . . . no
H511 C51 H512 108.00 . . . no
Cl2A C51A Cl3A 118.8(9) . . . yes
Cl2A C51A H513 108.00 . . . no
Cl2A C51A H514 108.00 . . . no
Cl3A C51A H513 108.00 . . . no
Cl3A C51A H514 108.00 . . . no
H513 C51A H514 107.00 . . . no

loop_
_geom_bond_atom_site_label_1
_geom_bond_atom_site_label_2
_geom_bond_distance
_geom_bond_site_symmetry_1
_geom_bond_site_symmetry_2
_geom_bond_publ_flag
Pd Cl1 2.4222(10) . . yes
Pd P1 2.2456(8) . . yes
Pd P2 2.2450(8) . . yes
Pd Cl1 2.4149(8) . 3_666 yes
Cl2 C51 1.671(16) . . yes
Cl3 C51 1.371(19) . . yes
Cl2A C51A 1.602(14) . . yes
Cl3A C51A 1.759(16) . . yes
P1 C21 1.817(4) . . yes
P1 C11 1.808(3) . . yes
P1 O1 1.550(2) . . yes
P2 C41 1.808(3) . . yes
P2 C31 1.811(4) . . yes
P2 O2 1.541(2) . . yes
O1 H1 1.12(3) . . no
O2 H1 1.32(3) . . no
C11 C16 1.387(4) . . no
C11 C12 1.395(4) . . no
C12 C13 1.378(5) . . no
C13 C14 1.384(5) . . no
C14 C15 1.374(5) . . no
C15 C16 1.389(5) . . no
C18 C22 1.395(7) . . no
C18 C21 1.372(7) . . no
C21 C25 1.356(6) . . no
C22 C23 1.347(9) . . no
C23 C24 1.351(8) . . no
C24 C25 1.391(7) . . no
C31 C36 1.384(5) . . no
C31 C32 1.382(5) . . no
C32 C33 1.380(6) . . no
C33 C34 1.370(6) . . no
C34 C35 1.366(6) . . no
C35 C36 1.386(6) . . no
C41 C42 1.381(7) . . no
C41 C46 1.389(6) . . no
C42 C43 1.403(8) . . no
C43 C44 1.371(10) . . no
C44 C45 1.358(11) . . no
C45 C46 1.392(6) . . no
C12 H121 0.9500 . . no
C13 H131 0.9500 . . no
C14 H141 0.9500 . . no
C15 H151 0.9500 . . no
C16 H161 0.9500 . . no
C18 H211 0.9500 . . no
C22 H221 0.9500 . . no
C23 H231 0.9500 . . no
C24 H241 0.9500 . . no
C25 H251 0.9500 . . no
C32 H321 0.9500 . . no
C33 H331 0.9500 . . no
C34 H341 0.9500 . . no
C35 H351 0.9500 . . no
C36 H361 0.9500 . . no
C42 H421 0.9500 . . no
C43 H431 0.9500 . . no
C44 H441 0.9500 . . no
C45 H451 0.9500 . . no
C46 H461 0.9500 . . no
C51 H512 0.9900 . . no
C51 H511 0.9900 . . no
C51A H513 0.9900 . . no
C51A H514 0.9900 . . no
